data_7217244
loop_
_publ_author_name
'Khullar, Sadhika'
'Mandal, Sanjay'

_publ_section_title
;
 Non-hydrothermal synthesis, structural characterization and
 thermochemistry of water soluble and neutral coordination polymers of
 Zn(II) and Cd(II): precursors for the submicron-sized crystalline ZnO/CdO
;
_journal_name_full 'RSC Advances'
_journal_paper_doi 10.1039/C4RA03928A
_journal_year 2014
_chemical_formula_moiety 'C46 H38 Cd2 N6 O8'
_chemical_formula_sum 'C46 H38 Cd2 N6 O8'
_chemical_formula_weight 1027.62
_chemical_name_common '[Cd2(bpba)2(adc)2]n'
_space_group_crystal_system orthorhombic
_space_group_IT_number 61
_space_group_name_Hall '-P 2ac 2ab'
_space_group_name_H-M_alt 'P b c a'
_symmetry_space_group_name_Hall '-P 2ac 2ab'
_symmetry_space_group_name_H-M 'P b c a'
_atom_sites_solution_hydrogens geom
_atom_sites_solution_primary direct
_atom_sites_solution_secondary difmap
_cell_angle_alpha 90
_cell_angle_beta 90
_cell_angle_gamma 90
_cell_formula_units_Z 4
_cell_length_a 13.1609(5)
_cell_length_b 17.9462(6)
_cell_length_c 18.4789(7)
_cell_measurement_reflns_used 366
_cell_measurement_temperature 296.(2)
_cell_measurement_theta_max 23.8832
_cell_measurement_theta_min 2.1688
_cell_volume 4364.5(3)
_computing_cell_refinement 'SAINT V7.68A (Bruker AXS, 2009)'
_computing_data_collection 'Bruker Instrument Service v2012.12.0.2'
_computing_data_reduction 'SAINT V7.68A (Bruker AXS, 2009)'
_computing_molecular_graphics 'SHELXTL (Bruker AXS)'
_computing_publication_material 'SHELXTL (Bruker AXS)'
_computing_structure_refinement 'SHELXL-97 (Sheldrick, 2008)'
_computing_structure_solution 'SHELXS-97 (Sheldrick, 2008)'
_diffrn_ambient_temperature 296.(2)
_diffrn_detector_area_resol_mean 8.3333
_diffrn_measured_fraction_theta_full 0.996
_diffrn_measured_fraction_theta_max 0.996
_diffrn_measurement_device_type 'Bruker kappa Apex2'
_diffrn_measurement_method 'phi and omega scans'
_diffrn_radiation_monochromator graphite
_diffrn_radiation_type 'Mo K\a'
_diffrn_radiation_wavelength 0.71073
_diffrn_reflns_av_R_equivalents 0.0338
_diffrn_reflns_av_sigmaI/netI 0.0279
_diffrn_reflns_limit_h_max 15
_diffrn_reflns_limit_h_min -15
_diffrn_reflns_limit_k_max 21
_diffrn_reflns_limit_k_min -18
_diffrn_reflns_limit_l_max 13
_diffrn_reflns_limit_l_min -22
_diffrn_reflns_number 27800
_diffrn_reflns_theta_full 25.10
_diffrn_reflns_theta_max 25.10
_diffrn_reflns_theta_min 2.20
_diffrn_source 'sealed tube'
_diffrn_source_type 'fine focus'
_exptl_absorpt_coefficient_mu 1.035
_exptl_absorpt_correction_T_max 0.7462
_exptl_absorpt_correction_T_min 0.6556
_exptl_absorpt_correction_type multi-scan
_exptl_absorpt_process_details 'SADABS V2008/1 (Bruker AXS)'
_exptl_crystal_colour colourless
_exptl_crystal_density_diffrn 1.564
_exptl_crystal_density_method 'not measured'
_exptl_crystal_description rectangular
_exptl_crystal_F_000 2064
_exptl_crystal_size_max 0.15
_exptl_crystal_size_mid 0.12
_exptl_crystal_size_min 0.10
_refine_diff_density_max 0.295
_refine_diff_density_min -0.276
_refine_ls_extinction_method none
_refine_ls_goodness_of_fit_ref 1.033
_refine_ls_hydrogen_treatment mixed
_refine_ls_matrix_type full
_refine_ls_number_parameters 280
_refine_ls_number_reflns 3869
_refine_ls_number_restraints 0
_refine_ls_restrained_S_all 1.033
_refine_ls_R_factor_all 0.0487
_refine_ls_R_factor_gt 0.0273
_refine_ls_shift/su_max 0.002
_refine_ls_shift/su_mean 0.000
_refine_ls_structure_factor_coef Fsqd
_refine_ls_weighting_details 'calc w=1/[\s^2^(Fo^2^)+(0.0220P)^2^+2.4831P] where P=(Fo^2^+2Fc^2^)/3'
_refine_ls_weighting_scheme calc
_refine_ls_wR_factor_gt 0.0546
_refine_ls_wR_factor_ref 0.0616
_reflns_number_gt 2833
_reflns_number_total 3869
_reflns_threshold_expression >2sigma(I)
_cod_data_source_file c4ra03928a2.cif
_cod_data_source_block 8
_cod_database_code 7217244

loop_
_space_group_symop_operation_xyz
'x, y, z'
'x+1/2, -y+1/2, -z'
'-x, y+1/2, -z+1/2'
'-x+1/2, -y, z+1/2'
'-x, -y, -z'
'-x-1/2, y-1/2, z'
'x, -y-1/2, z-1/2'
'x-1/2, y, -z-1/2'

loop_
_atom_site_type_symbol
_atom_site_label
_atom_site_fract_x
_atom_site_fract_y
_atom_site_fract_z
_atom_site_U_iso_or_equiv
_atom_site_adp_type
_atom_site_calc_flag
_atom_site_refinement_flags
_atom_site_occupancy
Cd Cd1 0.269828(16) 1.07839(10) 0.573325(11) 0.04304(9) Uani d . 1
N N1 0.2108(2) 1.08108(14) 0.69321(14) 0.0606(7) Uani d . 1
O O2 0.14285(19) 1.15997(13) 0.55399(16) 0.0811(8) Uani d . 1
O O3 0.2228(2) 1.16592(14) 0.45079(19) 0.0984(9) Uani d . 1
O O4 0.44435(17) 1.09227(11) 0.52361(12) 0.0618(6) Uani d . 1
O O5 0.37838(18) 1.17529(12) 0.59671(13) 0.0692(6) Uani d . 1
C C32 0.2324(2) 0.91112(15) 0.53045(16) 0.0478(7) Uani d . 1
C C33 0.3236(3) 0.90581(15) 0.57923(16) 0.0524(8) Uani d . 1
H H2A 0.3238 0.8575 0.6027 0.063 Uiso calc R 1
H H2B 0.3848 0.9096 0.5502 0.063 Uiso calc R 1
N N3 0.32468(17) 0.96429(12) 0.63464(12) 0.0435(6) Uani d . 1
C C34 0.4778(2) 0.91123(16) 0.70148(16) 0.0524(8) Uani d . 1
N N2 0.20465(18) 0.97978(12) 0.50950(13) 0.0476(6) Uani d . 1
C C2 0.4281(2) 0.97676(15) 0.66461(16) 0.0502(8) Uani d . 1
H H2C 0.4243 1.0174 0.6991 0.06 Uiso calc R 1
H H2D 0.4719 0.9928 0.6254 0.06 Uiso calc R 1
C C3 0.4645(3) 0.8975(2) 0.77408(19) 0.0793(11) Uani d . 1
H H3 0.4237 0.929 0.8014 0.095 Uiso calc R 1
C C4 0.5408(3) 0.86469(18) 0.66273(19) 0.0725(10) Uani d . 1
H H4 0.5519 0.8737 0.6138 0.087 Uiso calc R 1
C C6 0.2487(2) 0.95005(17) 0.69093(16) 0.0532(8) Uani d . 1
H H6A 0.275 0.9131 0.7243 0.064 Uiso calc R 1
H H6B 0.1879 0.9298 0.6687 0.064 Uiso calc R 1
C C7 0.2215(2) 1.01952(18) 0.73235(16) 0.0523(8) Uani d . 1
C C8 0.2032(2) 1.0193(2) 0.80618(18) 0.0684(10) Uani d . 1
H H8 0.2116 0.976 0.8331 0.082 Uiso calc R 1
C C9 0.1723(3) 1.0845(3) 0.8390(2) 0.0856(12) Uani d . 1
H H9 0.1587 1.0854 0.8884 0.103 Uiso calc R 1
C C10 0.1617(3) 1.1470(3) 0.7989(2) 0.0944(13) Uani d . 1
H H10 0.1417 1.1915 0.8204 0.113 Uiso calc R 1
C C11 0.1808(3) 1.1439(2) 0.7262(2) 0.0849(12) Uani d . 1
H H11 0.1727 1.1869 0.6987 0.102 Uiso calc R 1
C C12 0.1813(3) 0.84866(17) 0.50526(19) 0.0620(9) Uani d . 1
H H12 0.1991 0.8014 0.5216 0.074 Uiso calc R 1
C C13 0.1044(3) 0.85718(19) 0.4562(2) 0.0666(10) Uani d . 1
H H13 0.0704 0.8156 0.4383 0.08 Uiso calc R 1
C C14 0.0776(3) 0.92725(19) 0.43337(18) 0.0652(9) Uani d . 1
H H14 0.0262 0.934 0.3995 0.078 Uiso calc R 1
C C15 0.1287(3) 0.98701(17) 0.46193(17) 0.0588(8) Uani d . 1
H H15 0.1096 1.0347 0.4476 0.071 Uiso calc R 1
C C16 0.1586(3) 1.18667(17) 0.4932(2) 0.0608(9) Uani d . 1
C C17 0.5901(2) 1.25145(16) 0.52656(17) 0.0527(8) Uani d . 1
C C18 0.4453(2) 1.15286(17) 0.55476(17) 0.0472(7) Uani d . 1
C C19 0.5288(2) 1.20519(16) 0.54016(16) 0.0485(7) Uani d . 1
C C35 0.5112(4) 0.8372(3) 0.8069(3) 0.1117(18) Uani d . 1
H H35 0.5015 0.8282 0.8559 0.134 Uiso calc R 1
C C37 0.5880(4) 0.8044(2) 0.6960(3) 0.1076(16) Uani d . 1
H H37 0.6308 0.7733 0.6697 0.129 Uiso calc R 1
C C36 0.5707(4) 0.7915(3) 0.7675(4) 0.122(2) Uani d . 1
H H36 0.6006 0.7504 0.7896 0.146 Uiso calc R 1

loop_
_atom_site_aniso_label
_atom_site_aniso_U_11
_atom_site_aniso_U_22
_atom_site_aniso_U_33
_atom_site_aniso_U_12
_atom_site_aniso_U_13
_atom_site_aniso_U_23
Cd1 0.04229(14) 0.03419(13) 0.05263(15) -0.00156(9) -0.00009(11) 0.00315(9)
N1 0.0645(19) 0.0613(18) 0.0562(17) 0.0099(14) 0.0096(14) -0.0064(14)
O2 0.0662(17) 0.0714(16) 0.106(2) 0.0129(13) -0.0193(15) 0.0262(15)
O3 0.079(2) 0.0784(19) 0.137(3) 0.0317(15) 0.0130(19) 0.0022(16)
O4 0.0683(15) 0.0394(12) 0.0776(16) -0.0106(10) 0.0090(13) 0.0033(11)
O5 0.0585(15) 0.0728(16) 0.0763(16) -0.0236(12) 0.0135(13) -0.0134(12)
C32 0.0524(19) 0.0391(17) 0.0518(19) -0.0008(14) 0.0113(16) -0.0042(14)
C33 0.065(2) 0.0364(16) 0.0562(19) 0.0066(14) 0.0041(17) 0.0017(14)
N3 0.0434(15) 0.0396(13) 0.0475(14) -0.0015(11) 0.0077(12) 0.0039(11)
C34 0.057(2) 0.0526(19) 0.048(2) -0.0052(15) -0.0045(16) 0.0109(15)
N2 0.0493(17) 0.0424(14) 0.0512(15) -0.0023(12) -0.0009(13) -0.0001(11)
C2 0.050(2) 0.0437(16) 0.0574(19) -0.0032(14) 0.0043(16) 0.0077(14)
C3 0.070(3) 0.108(3) 0.060(2) -0.015(2) -0.005(2) 0.020(2)
C4 0.089(3) 0.065(2) 0.063(2) 0.017(2) -0.021(2) 0.0012(19)
C6 0.051(2) 0.0538(18) 0.0548(19) -0.0096(15) 0.0041(16) 0.0083(15)
C7 0.0393(19) 0.068(2) 0.049(2) -0.0046(15) 0.0041(16) 0.0005(16)
C8 0.051(2) 0.100(3) 0.055(2) -0.0028(19) 0.0014(17) -0.001(2)
C9 0.071(3) 0.131(4) 0.054(2) 0.018(3) 0.004(2) -0.020(3)
C10 0.098(3) 0.111(3) 0.074(3) 0.035(3) 0.004(2) -0.034(3)
C11 0.106(3) 0.078(3) 0.070(3) 0.029(2) 0.010(2) -0.011(2)
C12 0.065(2) 0.0426(18) 0.079(2) -0.0055(16) 0.014(2) -0.0091(17)
C13 0.062(2) 0.059(2) 0.079(2) -0.0191(18) 0.011(2) -0.0227(19)
C14 0.055(2) 0.075(3) 0.065(2) -0.0089(18) -0.0051(18) -0.0095(19)
C15 0.059(2) 0.0540(19) 0.063(2) -0.0001(17) -0.0023(19) -0.0038(16)
C16 0.044(2) 0.0390(18) 0.099(3) -0.0006(16) -0.017(2) 0.0001(19)
C17 0.050(2) 0.0443(17) 0.064(2) -0.0007(16) 0.0029(17) 0.0017(15)
C18 0.044(2) 0.0477(19) 0.0497(19) -0.0058(15) -0.0041(16) 0.0111(15)
C19 0.050(2) 0.0424(18) 0.0530(19) -0.0005(15) 0.0015(16) 0.0035(14)
C35 0.100(4) 0.151(5) 0.084(3) -0.044(3) -0.031(3) 0.070(4)
C37 0.136(4) 0.062(3) 0.126(4) 0.030(3) -0.061(3) -0.011(3)
C36 0.134(5) 0.077(3) 0.153(6) -0.029(3) -0.076(4) 0.053(3)

loop_
_atom_type_symbol
_atom_type_description
_atom_type_scat_dispersion_real
_atom_type_scat_dispersion_imag
_atom_type_scat_source
C C 0.0033 0.0016 'International Tables Vol C Tables 4.2.6.8 and 6.1.1.4'
H H 0.0000 0.0000 'International Tables Vol C Tables 4.2.6.8 and 6.1.1.4'
N N 0.0061 0.0033 'International Tables Vol C Tables 4.2.6.8 and 6.1.1.4'
O O 0.0106 0.0060 'International Tables Vol C Tables 4.2.6.8 and 6.1.1.4'
Cd Cd -0.8075 1.2024 'International Tables Vol C Tables 4.2.6.8 and 6.1.1.4'

loop_
_geom_angle_atom_site_label_1
_geom_angle_atom_site_label_2
_geom_angle_atom_site_label_3
_geom_angle_site_symmetry_3
_geom_angle
O2 Cd1 O5 . 89.96(9)
O2 Cd1 N2 . 98.20(9)
O5 Cd1 N2 . 156.32(9)
O2 Cd1 N1 . 83.73(10)
O5 Cd1 N1 . 90.72(9)
N2 Cd1 N1 . 112.17(9)
O2 Cd1 N3 . 146.75(9)
O5 Cd1 N3 . 111.31(8)
N2 Cd1 N3 . 72.72(8)
N1 Cd1 N3 . 71.23(8)
O2 Cd1 O4 . 124.21(9)
O5 Cd1 O4 . 54.39(8)
N2 Cd1 O4 . 103.47(8)
N1 Cd1 O4 . 130.70(9)
N3 Cd1 O4 . 88.99(7)
O2 Cd1 C18 . 107.10(9)
O5 Cd1 C18 . 27.37(8)
N2 Cd1 C18 . 129.71(9)
N1 Cd1 C18 . 113.20(10)
N3 Cd1 C18 . 102.79(8)
O4 Cd1 C18 . 27.13(8)
C7 N1 C11 . 118.9(3)
C7 N1 Cd1 . 117.51(19)
C11 N1 Cd1 . 122.9(2)
C16 O2 Cd1 . 105.8(2)
C18 O4 Cd1 . 85.70(19)
C18 O5 Cd1 . 94.50(18)
N2 C32 C12 . 120.8(3)
N2 C32 C33 . 116.6(2)
C12 C32 C33 . 122.5(3)
N3 C33 C32 . 112.4(2)
N3 C33 H2A . 109.1
C32 C33 H2A . 109.1
N3 C33 H2B . 109.1
C32 C33 H2B . 109.1
H2A C33 H2B . 107.9
C6 N3 C33 . 111.4(2)
C6 N3 C2 . 112.7(2)
C33 N3 C2 . 112.1(2)
C6 N3 Cd1 . 105.85(17)
C33 N3 Cd1 . 105.81(16)
C2 N3 Cd1 . 108.44(15)
C3 C34 C4 . 118.4(3)
C3 C34 C2 . 121.7(3)
C4 C34 C2 . 119.9(3)
C15 N2 C32 . 118.8(3)
C15 N2 Cd1 . 122.87(19)
C32 N2 Cd1 . 117.3(2)
N3 C2 C34 . 116.6(2)
N3 C2 H2C . 108.1
C34 C2 H2C . 108.1
N3 C2 H2D . 108.1
C34 C2 H2D . 108.1
H2C C2 H2D . 107.3
C34 C3 C35 . 120.7(4)
C34 C3 H3 . 119.6
C35 C3 H3 . 119.6
C34 C4 C37 . 120.7(4)
C34 C4 H4 . 119.7
C37 C4 H4 . 119.7
N3 C6 C7 . 112.3(2)
N3 C6 H6A . 109.2
C7 C6 H6A . 109.2
N3 C6 H6B . 109.2
C7 C6 H6B . 109.2
H6A C6 H6B . 107.9
N1 C7 C8 . 121.3(3)
N1 C7 C6 . 115.9(3)
C8 C7 C6 . 122.7(3)
C9 C8 C7 . 118.8(4)
C9 C8 H8 . 120.6
C7 C8 H8 . 120.6
C10 C9 C8 . 119.6(4)
C10 C9 H9 . 120.2
C8 C9 H9 . 120.2
C9 C10 C11 . 119.1(4)
C9 C10 H10 . 120.5
C11 C10 H10 . 120.5
N1 C11 C10 . 122.3(4)
N1 C11 H11 . 118.8
C10 C11 H11 . 118.8
C13 C12 C32 . 119.4(3)
C13 C12 H12 . 120.3
C32 C12 H12 . 120.3
C12 C13 C14 . 119.8(3)
C12 C13 H13 . 120.1
C14 C13 H13 . 120.1
C15 C14 C13 . 118.2(3)
C15 C14 H14 . 120.9
C13 C14 H14 . 120.9
N2 C15 C14 . 122.9(3)
N2 C15 H15 . 118.5
C14 C15 H15 . 118.5
O3 C16 O2 . 125.7(3)
O3 C16 C17 2_476 119.9(4)
O2 C16 C17 2_476 114.4(4)
C19 C17 C16 2_576 174.7(3)
O4 C18 O5 . 124.9(3)
O4 C18 C19 . 119.1(3)
O5 C18 C19 . 116.0(3)
O4 C18 Cd1 . 67.17(17)
O5 C18 Cd1 . 58.14(15)
C19 C18 Cd1 . 169.2(2)
C17 C19 C18 . 174.5(3)
C36 C35 C3 . 119.8(5)
C36 C35 H35 . 120.1
C3 C35 H35 . 120.1
C36 C37 C4 . 119.1(5)
C36 C37 H37 . 120.4
C4 C37 H37 . 120.4
C35 C36 C37 . 121.2(5)
C35 C36 H36 . 119.4
C37 C36 H36 . 119.4

loop_
_geom_bond_atom_site_label_1
_geom_bond_atom_site_label_2
_geom_bond_site_symmetry_2
_geom_bond_distance
Cd1 O2 . 2.250(2)
Cd1 O5 . 2.292(2)
Cd1 N2 . 2.293(2)
Cd1 N1 . 2.348(3)
Cd1 N3 . 2.449(2)
Cd1 O4 . 2.486(2)
Cd1 C18 . 2.690(3)
N1 C7 . 1.328(4)
N1 C11 . 1.341(4)
O2 C16 . 1.239(4)
O3 C16 . 1.211(4)
O4 C18 . 1.230(3)
O5 C18 . 1.240(4)
C32 N2 . 1.342(3)
C32 C12 . 1.388(4)
C32 C33 . 1.504(4)
C33 N3 . 1.466(3)
C33 H2A . 0.97
C33 H2B . 0.97
N3 C6 . 1.465(3)
N3 C2 . 1.486(4)
C34 C3 . 1.375(4)
C34 C4 . 1.378(4)
C34 C2 . 1.508(4)
N2 C15 . 1.338(4)
C2 H2C . 0.97
C2 H2D . 0.97
C3 C35 . 1.384(6)
C3 H3 . 0.93
C4 C37 . 1.391(5)
C4 H4 . 0.93
C6 C7 . 1.506(4)
C6 H6A . 0.97
C6 H6B . 0.97
C7 C8 . 1.385(4)
C8 C9 . 1.378(5)
C8 H8 . 0.93
C9 C10 . 1.351(5)
C9 H9 . 0.93
C10 C11 . 1.368(5)
C10 H10 . 0.93
C11 H11 . 0.93
C12 C13 . 1.367(4)
C12 H12 . 0.93
C13 C14 . 1.372(4)
C13 H13 . 0.93
C14 C15 . 1.371(4)
C14 H14 . 0.93
C15 H15 . 0.93
C16 C17 2_476 1.476(4)
C17 C19 . 1.184(4)
C17 C16 2_576 1.476(4)
C18 C19 . 1.471(4)
C35 C36 . 1.347(7)
C35 H35 . 0.93
C37 C36 . 1.360(6)
C37 H37 . 0.93
C36 H36 . 0.93
